data_7241110
loop_
_publ_author_name
'Chen, Xiaoli'
'Shang, Lu'
'Cui, Huali'
'Yang, Hua'
'Liu, Ling'
'Ren, Yixia'
'Wang, Jijiang'

_publ_section_title
;
 Four novel Zn(ii)/Cu(ii) coordination polymers containing hydroxyl
 groups: synthesis, crystal structure, luminescence sensing and
 photocatalysis properties
;
_journal_name_full CrystEngComm
_journal_paper_doi 10.1039/D0CE00950D
_journal_year 2020
_chemical_formula_sum 'C23 H21 N5 O11 Zn2'
_chemical_formula_weight 674.19
_space_group_IT_number 2
_space_group_name_Hall '-P 1'
_space_group_name_H-M_alt 'P -1'
_symmetry_cell_setting triclinic
_symmetry_space_group_name_H-M 'P -1'
_atom_sites_solution_hydrogens geom
_atom_sites_solution_primary direct
_atom_sites_solution_secondary difmap
_audit_creation_method SHELXL-97
_cell_angle_alpha 95.459(2)
_cell_angle_beta 102.736(2)
_cell_angle_gamma 96.328(2)
_cell_formula_units_Z 2
_cell_length_a 9.2669(4)
_cell_length_b 9.8502(5)
_cell_length_c 14.0987(7)
_cell_measurement_reflns_used 5874
_cell_measurement_temperature 293(2)
_cell_measurement_theta_max 27.445
_cell_measurement_theta_min 2.374
_cell_volume 1238.13(10)
_computing_structure_refinement 'SHELXL-97 (Sheldrick, 1997)'
_computing_structure_solution 'SHELXS-97 (Sheldrick, 1990)'
_diffrn_ambient_temperature 293(2)
_diffrn_measured_fraction_theta_full 1.000
_diffrn_measured_fraction_theta_max 1.000
_diffrn_measurement_device_type 'Rigaku Saturn724 CCD'
_diffrn_radiation_monochromator graphite
_diffrn_radiation_source 'fine-focus sealed tube'
_diffrn_radiation_type MoK\a
_diffrn_radiation_wavelength 0.71073
_diffrn_reflns_av_R_equivalents 0.0299
_diffrn_reflns_av_sigmaI/netI 0.0139
_diffrn_reflns_limit_h_max 11
_diffrn_reflns_limit_h_min -11
_diffrn_reflns_limit_k_max 11
_diffrn_reflns_limit_k_min -11
_diffrn_reflns_limit_l_max 16
_diffrn_reflns_limit_l_min -16
_diffrn_reflns_number 47174
_diffrn_reflns_theta_full 25.01
_diffrn_reflns_theta_max 25.01
_diffrn_reflns_theta_min 2.27
_exptl_absorpt_coefficient_mu 2.012
_exptl_absorpt_correction_T_max 0.9027
_exptl_absorpt_correction_T_min 0.8421
_exptl_absorpt_correction_type multi-scan
_exptl_absorpt_process_details 'SADABS; Bruker, 2000'
_exptl_crystal_colour colorless
_exptl_crystal_density_diffrn 1.808
_exptl_crystal_density_method 'not measured'
_exptl_crystal_description block
_exptl_crystal_F_000 684
_exptl_crystal_size_max 0.32
_exptl_crystal_size_mid 0.19
_exptl_crystal_size_min 0.11
_refine_diff_density_max 0.335
_refine_diff_density_min -0.393
_refine_diff_density_rms 0.070
_refine_ls_extinction_method none
_refine_ls_goodness_of_fit_ref 1.088
_refine_ls_hydrogen_treatment mixed
_refine_ls_matrix_type full
_refine_ls_number_parameters 403
_refine_ls_number_reflns 4352
_refine_ls_number_restraints 7
_refine_ls_restrained_S_all 1.089
_refine_ls_R_factor_all 0.0291
_refine_ls_R_factor_gt 0.0243
_refine_ls_shift/su_max 0.001
_refine_ls_shift/su_mean 0.000
_refine_ls_structure_factor_coef Fsqd
_refine_ls_weighting_details 'calc w=1/[\s^2^(Fo^2^)+(0.0345P)^2^+0.9387P] where P=(Fo^2^+2Fc^2^)/3'
_refine_ls_weighting_scheme calc
_refine_ls_wR_factor_gt 0.0629
_refine_ls_wR_factor_ref 0.0651
_reflns_number_gt 3925
_reflns_number_total 4352
_reflns_threshold_expression >2sigma(I)
_cod_data_source_file d0ce00950d2.cif
_cod_data_source_block 111
_cod_original_cell_volume 1238.12(10)
_cod_original_sg_symbol_H-M P-1
_cod_database_code 7241110

loop_
_symmetry_equiv_pos_as_xyz
'x, y, z'
'-x, -y, -z'

loop_
_atom_site_label
_atom_site_type_symbol
_atom_site_fract_x
_atom_site_fract_y
_atom_site_fract_z
_atom_site_U_iso_or_equiv
_atom_site_adp_type
_atom_site_occupancy
_atom_site_symmetry_multiplicity
_atom_site_calc_flag
_atom_site_refinement_flags
_atom_site_disorder_assembly
_atom_site_disorder_group
Zn1 Zn 0.34010(3) 0.21258(2) 0.592594(18) 0.01688(8) Uani 1 1 d . . .
Zn2 Zn 0.59378(3) 0.45280(3) 0.746326(18) 0.02003(8) Uani 1 1 d . . .
O9 O 0.49098(19) 0.26701(17) 0.70962(13) 0.0277(4) Uani 1 1 d D . .
O3 O 0.22590(18) 1.02551(15) 0.56226(12) 0.0253(4) Uani 1 1 d . . .
O6 O 0.21266(17) 0.36069(15) 0.57854(12) 0.0248(4) Uani 1 1 d . . .
O1 O -0.25010(17) 0.49010(16) 0.67043(12) 0.0253(4) Uani 1 1 d . . .
O5 O 0.41223(17) 0.51834(16) 0.64086(13) 0.0276(4) Uani 1 1 d . . .
O4 O 0.1780(2) 1.06231(18) 0.70860(15) 0.0423(5) Uani 1 1 d . . .
O2 O -0.2367(2) 0.70259(19) 0.73889(17) 0.0451(5) Uani 1 1 d . . .
N1 N 0.35916(19) 0.77380(17) 0.58540(13) 0.0164(4) Uani 1 1 d . . .
N3 N 0.5432(2) 0.79876(19) 0.51414(14) 0.0222(4) Uani 1 1 d . . .
N4 N 0.5609(2) 0.5902(2) 0.86022(15) 0.0270(5) Uani 1 1 d . . .
N5 N 0.7469(2) 0.3989(2) 0.87331(15) 0.0294(5) Uani 1 1 d . . .
O11 O 0.1266(3) 0.9932(3) 0.8938(2) 0.0736(8) Uani 1 1 d G . .
H11A H 0.1460 1.0263 0.8438 0.110 Uiso 1 1 d G . .
H11B H 0.1720 1.0466 0.9452 0.110 Uiso 1 1 d G . .
N2 N 0.4653(2) 0.8683(2) 0.64727(14) 0.0251(4) Uani 1 1 d . . .
O7 O 0.5745(3) 1.0492(2) 0.82457(18) 0.0553(6) Uani 1 1 d D . .
C16B C 0.713(6) 0.668(5) 1.112(4) 0.048(3) Uani 0.20(5) 1 d P A 2
H16B H 0.7114 0.7387 1.1602 0.057 Uiso 0.20(5) 1 calc PR A 2
O8 O 0.8247(3) 0.9147(3) 0.89319(19) 0.0586(6) Uani 1 1 d D . .
C2 C -0.0500(2) 0.6539(2) 0.65586(15) 0.0160(4) Uani 1 1 d . . .
C8 C 0.2756(2) 0.4822(2) 0.60822(16) 0.0174(4) Uani 1 1 d . . .
C7 C 0.0337(2) 0.5545(2) 0.62887(15) 0.0151(4) Uani 1 1 d . . .
H7 H -0.0038 0.4618 0.6233 0.018 Uiso 1 1 calc R . .
C4 C 0.1348(2) 0.8325(2) 0.63277(16) 0.0179(4) Uani 1 1 d . . .
C9 C 0.1841(2) 0.9852(2) 0.63646(18) 0.0217(5) Uani 1 1 d . . .
C3 C 0.0027(2) 0.7917(2) 0.65941(16) 0.0193(5) Uani 1 1 d . . .
H3 H -0.0514 0.8582 0.6800 0.023 Uiso 1 1 calc R . .
C11 C 0.5736(2) 0.8796(2) 0.60149(18) 0.0249(5) Uani 1 1 d . . .
H11 H 0.6630 0.9375 0.6265 0.030 Uiso 1 1 calc R . .
C5 C 0.2194(2) 0.7317(2) 0.60870(15) 0.0151(4) Uani 1 1 d . . .
C6 C 0.1734(2) 0.5920(2) 0.60999(15) 0.0150(4) Uani 1 1 d . . .
C10 C 0.4072(2) 0.7341(2) 0.50666(17) 0.0212(5) Uani 1 1 d . . .
H10 H 0.3536 0.6707 0.4542 0.025 Uiso 1 1 calc R . .
C1 C -0.1903(2) 0.6145(2) 0.69038(16) 0.0193(5) Uani 1 1 d . . .
C23 C 0.6479(3) 0.5805(3) 0.94985(18) 0.0301(6) Uani 1 1 d . A .
O10 O 0.8725(4) 0.1432(4) 0.6346(3) 0.1036(11) Uani 1 1 d G . .
H10A H 0.7936 0.1331 0.6560 0.155 Uiso 1 1 d G . .
H10B H 0.8666 0.0806 0.5876 0.155 Uiso 1 1 d G . .
C22 C 0.7447(3) 0.4767(3) 0.95733(18) 0.0303(6) Uani 1 1 d . A .
C21 C 0.8330(3) 0.2997(3) 0.8783(2) 0.0410(7) Uani 1 1 d . A .
H21 H 0.8361 0.2472 0.8205 0.049 Uiso 1 1 calc R . .
C15 C 0.6450(3) 0.6670(3) 1.0343(2) 0.0418(7) Uani 1 1 d . . .
C13 C 0.4627(4) 0.7776(3) 0.9336(3) 0.0532(9) Uani 1 1 d . . .
H13 H 0.3989 0.8444 0.9258 0.064 Uiso 1 1 calc R A .
C14 C 0.5487(4) 0.7668(3) 1.0233(3) 0.0542(9) Uani 1 1 d . A .
H14 H 0.5433 0.8260 1.0775 0.065 Uiso 1 1 calc R . .
C12 C 0.4714(3) 0.6860(3) 0.8527(2) 0.0400(7) Uani 1 1 d . A .
H12 H 0.4118 0.6934 0.7915 0.048 Uiso 1 1 calc R . .
C18 C 0.8319(3) 0.4574(3) 1.0491(2) 0.0446(8) Uani 1 1 d . . .
C20 C 0.9190(4) 0.2709(3) 0.9664(3) 0.0539(9) Uani 1 1 d . . .
H20 H 0.9760 0.1989 0.9675 0.065 Uiso 1 1 calc R A .
C17B C 0.791(7) 0.572(5) 1.134(3) 0.047(3) Uani 0.20(5) 1 d P A 2
H17B H 0.8270 0.5634 1.1995 0.057 Uiso 0.20(5) 1 calc PR A 2
C19 C 0.9185(4) 0.3492(4) 1.0505(3) 0.0554(9) Uani 1 1 d . A .
H19 H 0.9760 0.3312 1.1097 0.067 Uiso 1 1 calc R . .
C17A C 0.832(2) 0.5440(15) 1.1330(6) 0.047(3) Uani 0.80(5) 1 d P A 1
H17A H 0.8950 0.5332 1.1924 0.057 Uiso 0.80(5) 1 calc PR A 1
C16A C 0.7433(19) 0.6434(16) 1.1291(10) 0.048(3) Uani 0.80(5) 1 d P A 1
H16A H 0.7428 0.6985 1.1863 0.057 Uiso 0.80(5) 1 calc PR A 1
H8A H 0.794(4) 0.844(3) 0.852(2) 0.080(14) Uiso 1 1 d D . .
H8B H 0.909(3) 0.949(4) 0.888(3) 0.081(15) Uiso 1 1 d D . .
H7A H 0.663(4) 1.020(6) 0.843(4) 0.18(3) Uiso 1 1 d D . .
H7B H 0.521(5) 0.984(4) 0.779(3) 0.13(2) Uiso 1 1 d D . .
H9 H 0.522(3) 0.212(2) 0.7426(19) 0.033(8) Uiso 1 1 d D . .

loop_
_atom_site_aniso_label
_atom_site_aniso_U_11
_atom_site_aniso_U_22
_atom_site_aniso_U_33
_atom_site_aniso_U_23
_atom_site_aniso_U_13
_atom_site_aniso_U_12
Zn1 0.01727(14) 0.01120(13) 0.02372(15) 0.00158(10) 0.00880(10) 0.00103(9)
Zn2 0.01728(14) 0.01989(15) 0.02201(15) -0.00081(10) 0.00663(11) -0.00266(10)
O9 0.0293(9) 0.0178(9) 0.0308(10) 0.0072(7) -0.0025(7) -0.0033(7)
O3 0.0299(9) 0.0145(8) 0.0321(9) 0.0044(7) 0.0113(7) -0.0034(7)
O6 0.0216(8) 0.0127(8) 0.0380(10) -0.0017(7) 0.0037(7) 0.0041(6)
O1 0.0217(8) 0.0207(8) 0.0333(9) -0.0016(7) 0.0131(7) -0.0071(7)
O5 0.0149(8) 0.0223(8) 0.0458(11) 0.0101(8) 0.0044(7) 0.0030(7)
O4 0.0639(13) 0.0191(9) 0.0474(12) -0.0077(8) 0.0306(10) -0.0051(9)
O2 0.0414(11) 0.0279(10) 0.0749(15) -0.0082(10) 0.0416(11) -0.0011(8)
N1 0.0154(9) 0.0124(9) 0.0210(9) -0.0004(7) 0.0064(7) -0.0016(7)
N3 0.0198(10) 0.0211(10) 0.0278(11) 0.0012(8) 0.0124(8) -0.0002(8)
N4 0.0280(11) 0.0230(10) 0.0312(12) 0.0011(9) 0.0139(9) -0.0037(8)
N5 0.0258(11) 0.0269(11) 0.0313(12) 0.0025(9) 0.0018(9) -0.0037(9)
O11 0.0840(19) 0.0784(19) 0.0542(15) 0.0063(14) 0.0226(15) -0.0187(15)
N2 0.0193(10) 0.0255(10) 0.0279(11) -0.0040(8) 0.0066(8) -0.0043(8)
O7 0.0748(17) 0.0373(12) 0.0481(14) -0.0052(10) 0.0049(12) 0.0112(12)
C16B 0.069(7) 0.050(5) 0.016(4) -0.001(3) 0.011(4) -0.023(5)
O8 0.0537(15) 0.0509(15) 0.0642(16) -0.0109(12) 0.0082(12) 0.0032(12)
C2 0.0129(10) 0.0162(11) 0.0178(11) 0.0020(8) 0.0028(8) -0.0007(8)
C8 0.0175(11) 0.0162(11) 0.0208(11) 0.0055(9) 0.0071(9) 0.0036(9)
C7 0.0158(10) 0.0114(10) 0.0173(11) 0.0016(8) 0.0030(8) -0.0004(8)
C4 0.0199(11) 0.0124(10) 0.0216(11) 0.0018(9) 0.0068(9) -0.0009(8)
C9 0.0183(11) 0.0140(11) 0.0340(13) 0.0017(10) 0.0103(10) 0.0003(9)
C3 0.0189(11) 0.0147(11) 0.0262(12) 0.0012(9) 0.0091(9) 0.0037(9)
C11 0.0164(11) 0.0262(13) 0.0306(13) -0.0016(10) 0.0079(10) -0.0037(9)
C5 0.0140(10) 0.0153(10) 0.0160(10) 0.0015(8) 0.0052(8) -0.0007(8)
C6 0.0159(10) 0.0137(10) 0.0155(10) 0.0011(8) 0.0039(8) 0.0018(8)
C10 0.0238(12) 0.0184(11) 0.0219(12) -0.0010(9) 0.0105(9) -0.0017(9)
C1 0.0137(10) 0.0207(12) 0.0237(12) 0.0044(9) 0.0046(9) 0.0014(9)
C23 0.0345(14) 0.0282(13) 0.0259(13) -0.0008(10) 0.0141(11) -0.0139(11)
O10 0.084(2) 0.120(3) 0.104(3) -0.009(2) 0.015(2) 0.037(2)
C22 0.0304(13) 0.0305(14) 0.0257(13) 0.0058(11) 0.0045(11) -0.0122(11)
C21 0.0320(14) 0.0325(15) 0.0532(18) 0.0033(13) 0.0015(13) 0.0011(12)
C15 0.0511(17) 0.0370(16) 0.0359(18) -0.0092(12) 0.0250(14) -0.0192(14)
C13 0.054(2) 0.0335(16) 0.080(3) -0.0060(16) 0.0391(19) 0.0043(14)
C14 0.066(2) 0.0405(18) 0.058(2) -0.0187(15) 0.0426(19) -0.0177(16)
C12 0.0372(15) 0.0305(14) 0.0542(18) 0.0020(13) 0.0177(14) 0.0019(12)
C18 0.0474(17) 0.0474(18) 0.0295(15) 0.0127(13) -0.0017(13) -0.0197(14)
C20 0.0414(17) 0.0405(18) 0.072(2) 0.0204(17) -0.0070(16) 0.0040(14)
C17B 0.052(5) 0.058(5) 0.0249(17) 0.010(2) 0.000(3) -0.011(4)
C19 0.0500(19) 0.052(2) 0.052(2) 0.0286(17) -0.0147(16) -0.0097(16)
C17A 0.052(5) 0.058(5) 0.0249(17) 0.010(2) 0.000(3) -0.011(4)
C16A 0.069(7) 0.050(5) 0.016(4) -0.001(3) 0.011(4) -0.023(5)

loop_
_atom_type_symbol
_atom_type_description
_atom_type_scat_dispersion_real
_atom_type_scat_dispersion_imag
_atom_type_scat_source
C C 0.0033 0.0016 'International Tables Vol C Tables 4.2.6.8 and 6.1.1.4'
H H 0.0000 0.0000 'International Tables Vol C Tables 4.2.6.8 and 6.1.1.4'
N N 0.0061 0.0033 'International Tables Vol C Tables 4.2.6.8 and 6.1.1.4'
O O 0.0106 0.0060 'International Tables Vol C Tables 4.2.6.8 and 6.1.1.4'
Zn Zn 0.2839 1.4301 'International Tables Vol C Tables 4.2.6.8 and 6.1.1.4'

loop_
_geom_angle_atom_site_label_1
_geom_angle_atom_site_label_2
_geom_angle_atom_site_label_3
_geom_angle
_geom_angle_site_symmetry_1
_geom_angle_site_symmetry_3
_geom_angle_publ_flag
O9 Zn1 O6 106.72(7) . . ?
O9 Zn1 O3 122.08(7) . 1_545 ?
O6 Zn1 O3 113.48(7) . 1_545 ?
O9 Zn1 N3 103.61(8) . 2_666 ?
O6 Zn1 N3 111.40(7) . 2_666 ?
O3 Zn1 N3 98.63(7) 1_545 2_666 ?
O9 Zn2 O1 111.09(7) . 1_655 ?
O9 Zn2 N4 124.33(8) . . ?
O1 Zn2 N4 124.32(7) 1_655 . ?
O9 Zn2 N5 93.45(7) . . ?
O1 Zn2 N5 95.05(7) 1_655 . ?
N4 Zn2 N5 77.81(8) . . ?
O9 Zn2 O5 87.45(7) . . ?
O1 Zn2 O5 95.84(7) 1_655 . ?
N4 Zn2 O5 91.75(7) . . ?
N5 Zn2 O5 167.94(7) . . ?
Zn1 O9 Zn2 123.11(9) . . ?
C9 O3 Zn1 111.95(14) . 1_565 ?
C8 O6 Zn1 117.14(14) . . ?
C1 O1 Zn2 110.52(14) . 1_455 ?
C8 O5 Zn2 137.26(14) . . ?
C10 N1 N2 109.79(17) . . ?
C10 N1 C5 129.01(18) . . ?
N2 N1 C5 121.20(17) . . ?
C10 N3 C11 103.83(18) . . ?
C10 N3 Zn1 125.20(16) . 2_666 ?
C11 N3 Zn1 130.65(15) . 2_666 ?
C12 N4 C23 118.3(2) . . ?
C12 N4 Zn2 127.14(19) . . ?
C23 N4 Zn2 114.52(17) . . ?
C21 N5 C22 118.5(2) . . ?
C21 N5 Zn2 128.87(19) . . ?
C22 N5 Zn2 112.60(17) . . ?
C11 N2 N1 103.20(18) . . ?
C15 C16B C17B 120(5) . . ?
C3 C2 C7 119.48(19) . . ?
C3 C2 C1 119.26(19) . . ?
C7 C2 C1 121.02(19) . . ?
O5 C8 O6 126.0(2) . . ?
O5 C8 C6 117.62(19) . . ?
O6 C8 C6 116.25(18) . . ?
C2 C7 C6 120.83(19) . . ?
C3 C4 C5 118.48(19) . . ?
C3 C4 C9 118.29(19) . . ?
C5 C4 C9 123.15(19) . . ?
O4 C9 O3 124.2(2) . . ?
O4 C9 C4 118.6(2) . . ?
O3 C9 C4 117.21(19) . . ?
C2 C3 C4 121.2(2) . . ?
N2 C11 N3 113.7(2) . . ?
C4 C5 C6 121.61(19) . . ?
C4 C5 N1 118.67(18) . . ?
C6 C5 N1 119.69(18) . . ?
C7 C6 C5 118.03(18) . . ?
C7 C6 C8 117.75(18) . . ?
C5 C6 C8 123.48(18) . . ?
N1 C10 N3 109.53(19) . . ?
O2 C1 O1 123.7(2) . . ?
O2 C1 C2 118.6(2) . . ?
O1 C1 C2 117.56(19) . . ?
N4 C23 C15 122.7(3) . . ?
N4 C23 C22 117.9(2) . . ?
C15 C23 C22 119.4(3) . . ?
N5 C22 C18 122.5(3) . . ?
N5 C22 C23 117.1(2) . . ?
C18 C22 C23 120.4(3) . . ?
N5 C21 C20 122.7(3) . . ?
C16B C15 C14 115(3) . . ?
C16B C15 C23 128(3) . . ?
C14 C15 C23 117.2(3) . . ?
C16B C15 C16A 11(3) . . ?
C14 C15 C16A 125.3(7) . . ?
C23 C15 C16A 117.5(6) . . ?
C14 C13 C12 119.0(3) . . ?
C13 C14 C15 120.2(3) . . ?
N4 C12 C13 122.6(3) . . ?
C17A C18 C19 122.4(8) . . ?
C17A C18 C22 120.8(8) . . ?
C19 C18 C22 116.8(3) . . ?
C17A C18 C17B 14.8(16) . . ?
C19 C18 C17B 136.2(19) . . ?
C22 C18 C17B 107(2) . . ?
C19 C20 C21 119.2(3) . . ?
C16B C17B C18 124(4) . . ?
C20 C19 C18 120.4(3) . . ?
C16A C17A C18 120.6(7) . . ?
C17A C16A C15 121.3(8) . . ?

loop_
_geom_bond_atom_site_label_1
_geom_bond_atom_site_label_2
_geom_bond_distance
_geom_bond_site_symmetry_2
_geom_bond_publ_flag
Zn1 O9 1.9011(17) . ?
Zn1 O6 1.9733(15) . ?
Zn1 O3 1.9795(15) 1_545 ?
Zn1 N3 2.0393(18) 2_666 ?
Zn2 O9 1.9345(16) . ?
Zn2 O1 2.0033(15) 1_655 ?
Zn2 N4 2.097(2) . ?
Zn2 N5 2.174(2) . ?
Zn2 O5 2.1858(16) . ?
O3 C9 1.275(3) . ?
O3 Zn1 1.9796(15) 1_565 ?
O6 C8 1.262(3) . ?
O1 C1 1.266(3) . ?
O1 Zn2 2.0033(15) 1_455 ?
O5 C8 1.247(3) . ?
O4 C9 1.225(3) . ?
O2 C1 1.227(3) . ?
N1 C10 1.325(3) . ?
N1 N2 1.364(3) . ?
N1 C5 1.433(3) . ?
N3 C10 1.326(3) . ?
N3 C11 1.357(3) . ?
N3 Zn1 2.0394(18) 2_666 ?
N4 C12 1.320(3) . ?
N4 C23 1.359(3) . ?
N5 C21 1.325(3) . ?
N5 C22 1.353(3) . ?
N2 C11 1.308(3) . ?
C16B C15 1.14(5) . ?
C16B C17B 1.27(6) . ?
C2 C3 1.383(3) . ?
C2 C7 1.390(3) . ?
C2 C1 1.510(3) . ?
C8 C6 1.516(3) . ?
C7 C6 1.395(3) . ?
C4 C3 1.387(3) . ?
C4 C5 1.392(3) . ?
C4 C9 1.516(3) . ?
C5 C6 1.398(3) . ?
C23 C15 1.404(4) . ?
C23 C22 1.430(4) . ?
C22 C18 1.407(4) . ?
C21 C20 1.393(4) . ?
C15 C14 1.396(5) . ?
C15 C16A 1.50(2) . ?
C13 C14 1.359(5) . ?
C13 C12 1.408(4) . ?
C18 C17A 1.391(14) . ?
C18 C19 1.402(5) . ?
C18 C17B 1.70(6) . ?
C20 C19 1.353(5) . ?
C17A C16A 1.346(12) . ?

loop_
_geom_torsion_atom_site_label_1
_geom_torsion_atom_site_label_2
_geom_torsion_atom_site_label_3
_geom_torsion_atom_site_label_4
_geom_torsion
_geom_torsion_site_symmetry_1
_geom_torsion_site_symmetry_2
_geom_torsion_site_symmetry_3
_geom_torsion_site_symmetry_4
_geom_torsion_publ_flag
O6 Zn1 O9 Zn2 -42.27(12) . . . . ?
O3 Zn1 O9 Zn2 -175.06(8) 1_545 . . . ?
N3 Zn1 O9 Zn2 75.43(12) 2_666 . . . ?
O1 Zn2 O9 Zn1 -77.67(12) 1_655 . . . ?
N4 Zn2 O9 Zn1 107.99(12) . . . . ?
N5 Zn2 O9 Zn1 -174.43(11) . . . . ?
O5 Zn2 O9 Zn1 17.61(11) . . . . ?
O9 Zn1 O6 C8 34.07(18) . . . . ?
O3 Zn1 O6 C8 171.39(15) 1_545 . . . ?
N3 Zn1 O6 C8 -78.37(17) 2_666 . . . ?
O9 Zn2 O5 C8 32.1(2) . . . . ?
O1 Zn2 O5 C8 143.0(2) 1_655 . . . ?
N4 Zn2 O5 C8 -92.2(2) . . . . ?
N5 Zn2 O5 C8 -62.5(4) . . . . ?
O9 Zn2 N4 C12 -95.8(2) . . . . ?
O1 Zn2 N4 C12 90.6(2) 1_655 . . . ?
N5 Zn2 N4 C12 178.4(2) . . . . ?
O5 Zn2 N4 C12 -7.7(2) . . . . ?
O9 Zn2 N4 C23 87.31(17) . . . . ?
O1 Zn2 N4 C23 -86.30(17) 1_655 . . . ?
N5 Zn2 N4 C23 1.50(16) . . . . ?
O5 Zn2 N4 C23 175.42(16) . . . . ?
O9 Zn2 N5 C21 52.3(2) . . . . ?
O1 Zn2 N5 C21 -59.2(2) 1_655 . . . ?
N4 Zn2 N5 C21 176.7(2) . . . . ?
O5 Zn2 N5 C21 146.3(3) . . . . ?
O9 Zn2 N5 C22 -124.54(16) . . . . ?
O1 Zn2 N5 C22 123.92(16) 1_655 . . . ?
N4 Zn2 N5 C22 -0.14(16) . . . . ?
O5 Zn2 N5 C22 -30.6(4) . . . . ?
C10 N1 N2 C11 -0.4(2) . . . . ?
C5 N1 N2 C11 -179.83(19) . . . . ?
Zn2 O5 C8 O6 -47.1(4) . . . . ?
Zn2 O5 C8 C6 128.65(19) . . . . ?
Zn1 O6 C8 O5 4.1(3) . . . . ?
Zn1 O6 C8 C6 -171.73(14) . . . . ?
C3 C2 C7 C6 3.1(3) . . . . ?
C1 C2 C7 C6 -171.12(19) . . . . ?
Zn1 O3 C9 O4 18.6(3) 1_565 . . . ?
Zn1 O3 C9 C4 -163.33(15) 1_565 . . . ?
C3 C4 C9 O4 45.4(3) . . . . ?
C5 C4 C9 O4 -131.3(2) . . . . ?
C3 C4 C9 O3 -132.8(2) . . . . ?
C5 C4 C9 O3 50.5(3) . . . . ?
C7 C2 C3 C4 2.6(3) . . . . ?
C1 C2 C3 C4 177.0(2) . . . . ?
C5 C4 C3 C2 -4.4(3) . . . . ?
C9 C4 C3 C2 178.7(2) . . . . ?
N1 N2 C11 N3 0.3(3) . . . . ?
C10 N3 C11 N2 0.0(3) . . . . ?
Zn1 N3 C11 N2 173.55(16) 2_666 . . . ?
C3 C4 C5 C6 0.6(3) . . . . ?
C9 C4 C5 C6 177.3(2) . . . . ?
C3 C4 C5 N1 -177.24(19) . . . . ?
C9 C4 C5 N1 -0.6(3) . . . . ?
C10 N1 C5 C4 -126.4(2) . . . . ?
N2 N1 C5 C4 53.0(3) . . . . ?
C10 N1 C5 C6 55.7(3) . . . . ?
N2 N1 C5 C6 -124.9(2) . . . . ?
C2 C7 C6 C5 -6.7(3) . . . . ?
C2 C7 C6 C8 163.75(19) . . . . ?
C4 C5 C6 C7 4.9(3) . . . . ?
N1 C5 C6 C7 -177.30(18) . . . . ?
C4 C5 C6 C8 -165.0(2) . . . . ?
N1 C5 C6 C8 12.8(3) . . . . ?
O5 C8 C6 C7 -144.1(2) . . . . ?
O6 C8 C6 C7 32.0(3) . . . . ?
O5 C8 C6 C5 25.8(3) . . . . ?
O6 C8 C6 C5 -158.0(2) . . . . ?
N2 N1 C10 N3 0.4(3) . . . . ?
C5 N1 C10 N3 179.8(2) . . . . ?
C11 N3 C10 N1 -0.2(3) . . . . ?
Zn1 N3 C10 N1 -174.27(14) 2_666 . . . ?
Zn2 O1 C1 O2 -9.2(3) 1_455 . . . ?
Zn2 O1 C1 C2 168.01(15) 1_455 . . . ?
C3 C2 C1 O2 -14.8(3) . . . . ?
C7 C2 C1 O2 159.4(2) . . . . ?
C3 C2 C1 O1 167.8(2) . . . . ?
C7 C2 C1 O1 -17.9(3) . . . . ?
C12 N4 C23 C15 0.7(3) . . . . ?
Zn2 N4 C23 C15 177.88(18) . . . . ?
C12 N4 C23 C22 -179.8(2) . . . . ?
Zn2 N4 C23 C22 -2.7(3) . . . . ?
C21 N5 C22 C18 1.0(4) . . . . ?
Zn2 N5 C22 C18 178.24(19) . . . . ?
C21 N5 C22 C23 -178.4(2) . . . . ?
Zn2 N5 C22 C23 -1.2(3) . . . . ?
N4 C23 C22 N5 2.6(3) . . . . ?
C15 C23 C22 N5 -177.9(2) . . . . ?
N4 C23 C22 C18 -176.8(2) . . . . ?
C15 C23 C22 C18 2.6(4) . . . . ?
C22 N5 C21 C20 1.1(4) . . . . ?
Zn2 N5 C21 C20 -175.6(2) . . . . ?
C17B C16B C15 C14 171(5) . . . . ?
C17B C16B C15 C23 -9(7) . . . . ?
C17B C16B C15 C16A -1(11) . . . . ?
N4 C23 C15 C16B -180(3) . . . . ?
C22 C23 C15 C16B 1(3) . . . . ?
N4 C23 C15 C14 -0.5(4) . . . . ?
C22 C23 C15 C14 -180.0(2) . . . . ?
N4 C23 C15 C16A 178.4(5) . . . . ?
C22 C23 C15 C16A -1.0(5) . . . . ?
C12 C13 C14 C15 0.6(4) . . . . ?
C16B C15 C14 C13 179(3) . . . . ?
C23 C15 C14 C13 -0.1(4) . . . . ?
C16A C15 C14 C13 -179.0(5) . . . . ?
C23 N4 C12 C13 -0.2(4) . . . . ?
Zn2 N4 C12 C13 -177.0(2) . . . . ?
C14 C13 C12 N4 -0.4(4) . . . . ?
N5 C22 C18 C17A 176.6(6) . . . . ?
C23 C22 C18 C17A -4.0(6) . . . . ?
N5 C22 C18 C19 -2.3(4) . . . . ?
C23 C22 C18 C19 177.1(2) . . . . ?
N5 C22 C18 C17B -178.1(17) . . . . ?
C23 C22 C18 C17B 1.4(17) . . . . ?
N5 C21 C20 C19 -1.8(5) . . . . ?
C15 C16B C17B C18 14(9) . . . . ?
C17A C18 C17B C16B 152(11) . . . . ?
C19 C18 C17B C16B 176(4) . . . . ?
C22 C18 C17B C16B -10(6) . . . . ?
C21 C20 C19 C18 0.4(5) . . . . ?
C17A C18 C19 C20 -177.3(6) . . . . ?
C22 C18 C19 C20 1.5(4) . . . . ?
C17B C18 C19 C20 176(2) . . . . ?
C19 C18 C17A C16A -177.5(8) . . . . ?
C22 C18 C17A C16A 3.7(12) . . . . ?
C17B C18 C17A C16A -17(7) . . . . ?
C18 C17A C16A C15 -2.1(15) . . . . ?
C16B C15 C16A C17A -172(16) . . . . ?
C14 C15 C16A C17A 179.6(8) . . . . ?
C23 C15 C16A C17A 0.8(12) . . . . ?
